data_4075474
loop_
_publ_author_name
'Gottfriedsen, Jochen'
'Blaurock, Steffen'

_publ_section_title
;
 The First Carbene Complex of a Diorganoberyllium:&#x00A0; Synthesis and
 Structural Characterization of Ph2Be(i-Pr-carbene) and Ph2Be(n-Bu2O)
;
_journal_issue 15
_journal_name_full Organometallics
_journal_page_first 3784
_journal_paper_doi 10.1021/om0603114
_journal_volume 25
_journal_year 2006
_chemical_formula_sum 'C23 H30 Be N2'
_chemical_formula_weight 343.50
_chemical_name_systematic
; 
 ? 
;
_space_group_IT_number 4
_symmetry_cell_setting monoclinic
_symmetry_space_group_name_Hall 'P 2yb'
_symmetry_space_group_name_H-M 'P 1 21 1'
_atom_sites_solution_hydrogens geom
_atom_sites_solution_primary direct
_atom_sites_solution_secondary difmap
_audit_creation_method SHELXL-97
_cell_angle_alpha 90.00
_cell_angle_beta 112.7240(10)
_cell_angle_gamma 90.00
_cell_formula_units_Z 4
_cell_length_a 9.3630(3)
_cell_length_b 25.2755(8)
_cell_length_c 9.6082(3)
_cell_measurement_reflns_used 143
_cell_measurement_temperature 200(2)
_cell_measurement_theta_max 28.67
_cell_measurement_theta_min 2.30
_cell_volume 2097.32(12)
_computing_cell_refinement 'Bruker SAINT'
_computing_data_collection 'Bruker SMART'
_computing_data_reduction 'Bruker SAINT'
_computing_molecular_graphics 'Bruker SHELXTL PLUS'
_computing_publication_material 'Bruker SHELXTL PLUS'
_computing_structure_refinement 'SHELXL-97 (Sheldrick, 1997)'
_computing_structure_solution 'SHELXS-97 (Sheldrick, 1990)'
_diffrn_ambient_temperature 200(2)
_diffrn_measured_fraction_theta_full 0.921
_diffrn_measured_fraction_theta_max 0.921
_diffrn_measurement_device_type 'Bruker CCD SMART'
_diffrn_measurement_method 'omega-, phi-scans'
_diffrn_radiation_monochromator graphite
_diffrn_radiation_source 'fine-focus sealed tube'
_diffrn_radiation_type MoK\a
_diffrn_radiation_wavelength 0.71073
_diffrn_reflns_av_R_equivalents 0.0301
_diffrn_reflns_av_sigmaI/netI 0.0356
_diffrn_reflns_limit_h_max 7
_diffrn_reflns_limit_h_min -11
_diffrn_reflns_limit_k_max 33
_diffrn_reflns_limit_k_min -33
_diffrn_reflns_limit_l_max 12
_diffrn_reflns_limit_l_min -12
_diffrn_reflns_number 16367
_diffrn_reflns_theta_full 28.67
_diffrn_reflns_theta_max 28.67
_diffrn_reflns_theta_min 2.30
_exptl_absorpt_coefficient_mu 0.062
_exptl_absorpt_correction_T_max 0.9755
_exptl_absorpt_correction_T_min 0.9636
_exptl_absorpt_correction_type empirical
_exptl_crystal_colour light-yellow
_exptl_crystal_density_diffrn 1.088
_exptl_crystal_density_method 'not measured'
_exptl_crystal_description platelet
_exptl_crystal_F_000 744
_exptl_crystal_size_max 0.60
_exptl_crystal_size_mid 0.50
_exptl_crystal_size_min 0.40
_refine_diff_density_max 0.353
_refine_diff_density_min -0.213
_refine_diff_density_rms 0.042
_refine_ls_abs_structure_details 'Flack H D (1983), Acta Cryst. A39, 876-881'
_refine_ls_abs_structure_Flack -1(2)
_refine_ls_extinction_method none
_refine_ls_goodness_of_fit_ref 1.109
_refine_ls_hydrogen_treatment mixed
_refine_ls_matrix_type full
_refine_ls_number_parameters 679
_refine_ls_number_reflns 9130
_refine_ls_number_restraints 1
_refine_ls_restrained_S_all 1.109
_refine_ls_R_factor_all 0.0787
_refine_ls_R_factor_gt 0.0589
_refine_ls_shift/su_max 0.199
_refine_ls_shift/su_mean 0.027
_refine_ls_structure_factor_coef Fsqd
_refine_ls_weighting_details 'calc w=1/[\s^2^(Fo^2^)+(0.1000P)^2^+0.0000P] where P=(Fo^2^+2Fc^2^)/3'
_refine_ls_weighting_scheme calc
_refine_ls_wR_factor_gt 0.1563
_refine_ls_wR_factor_ref 0.1686
_reflns_number_gt 6838
_reflns_number_total 9130
_reflns_threshold_expression >2sigma(I)
_cod_data_source_file om0603114si20060509_120053.cif
_cod_data_source_block c48ch
_cod_original_cell_volume 2097.32(11)
_cod_original_sg_symbol_H-M P2(1)
_cod_database_code 4075474

loop_
_symmetry_equiv_pos_as_xyz
'x, y, z'
'-x, y+1/2, -z'

loop_
_atom_site_label
_atom_site_type_symbol
_atom_site_fract_x
_atom_site_fract_y
_atom_site_fract_z
_atom_site_U_iso_or_equiv
_atom_site_adp_type
_atom_site_occupancy
_atom_site_symmetry_multiplicity
_atom_site_calc_flag
_atom_site_refinement_flags
N1 N 0.9047(3) 0.53353(9) 0.4800(2) 0.0431(5) Uani 1 1 d .
N2 N 1.0086(3) 0.45716(8) 0.4991(2) 0.0350(4) Uani 1 1 d .
Be Be 1.1708(4) 0.54024(15) 0.4180(4) 0.0462(8) Uani 1 1 d .
C1 C 1.3257(3) 0.56999(11) 0.5655(3) 0.0441(6) Uani 1 1 d .
C2 C 1.4043(4) 0.61352(13) 0.5471(4) 0.0584(8) Uani 1 1 d .
H2A H 1.372(3) 0.6273(10) 0.456(3) 0.028(6) Uiso 1 1 d .
C3 C 1.5298(5) 0.63596(15) 0.6680(5) 0.0755(12) Uani 1 1 d .
H3A H 1.582(4) 0.6677(16) 0.653(4) 0.076(10) Uiso 1 1 d .
C4 C 1.5803(5) 0.61397(17) 0.8081(5) 0.0727(11) Uani 1 1 d .
H4A H 1.664(4) 0.6254(13) 0.888(4) 0.061(9) Uiso 1 1 d .
C5 C 1.5085(4) 0.57013(16) 0.8324(4) 0.0635(9) Uani 1 1 d .
H5A H 1.548(3) 0.5542(10) 0.949(3) 0.041(6) Uiso 1 1 d .
C6 C 1.3798(4) 0.54995(14) 0.7132(3) 0.0514(7) Uani 1 1 d .
H6A H 1.342(5) 0.5218(17) 0.729(4) 0.076(13) Uiso 1 1 d .
C7 C 1.1390(3) 0.54102(11) 0.2267(3) 0.0464(6) Uani 1 1 d .
C8 C 1.2535(4) 0.55596(12) 0.1721(3) 0.0517(7) Uani 1 1 d .
H8A H 1.359(3) 0.5663(11) 0.244(3) 0.039(7) Uiso 1 1 d .
C9 C 1.2281(4) 0.55467(13) 0.0212(4) 0.0616(8) Uani 1 1 d .
H9A H 1.308(4) 0.5627(14) -0.018(4) 0.064(9) Uiso 1 1 d .
C10 C 1.0857(5) 0.53914(14) -0.0845(4) 0.0688(10) Uani 1 1 d .
H10A H 1.076(4) 0.5366(15) -0.176(4) 0.076(11) Uiso 1 1 d .
C11 C 0.9700(5) 0.52456(14) -0.0388(4) 0.0681(10) Uani 1 1 d .
H11A H 0.868(6) 0.5129(18) -0.119(5) 0.094(13) Uiso 1 1 d .
C12 C 0.9957(4) 0.52565(13) 0.1129(3) 0.0550(8) Uani 1 1 d .
H12A H 0.920(4) 0.5194(11) 0.142(3) 0.043(7) Uiso 1 1 d .
C13 C 1.0240(3) 0.50782(10) 0.4661(2) 0.0350(5) Uani 1 1 d .
C14 C 0.8129(3) 0.49945(13) 0.5218(3) 0.0467(7) Uani 1 1 d .
C15 C 0.8794(3) 0.45088(11) 0.5344(3) 0.0417(6) Uani 1 1 d .
C16 C 0.8814(6) 0.59100(15) 0.4435(4) 0.0935(16) Uani 1 1 d .
H16A H 0.9644 0.5986 0.4081 0.39(8) Uiso 1 1 calc R
C17 C 0.7410(7) 0.6023(2) 0.3077(5) 0.0943(16) Uani 1 1 d .
H17A H 0.735(4) 0.6439(18) 0.285(4) 0.092(12) Uiso 1 1 d .
H17B H 0.748(7) 0.577(2) 0.207(6) 0.135(19) Uiso 1 1 d .
H17C H 0.670(6) 0.579(2) 0.299(5) 0.109(16) Uiso 1 1 d .
C18 C 0.9205(7) 0.62507(15) 0.5721(6) 0.1043(18) Uani 1 1 d .
H18A H 1.0124 0.6122 0.6515 0.24(4) Uiso 1 1 calc R
H18B H 0.8367 0.6257 0.6062 0.62(15) Uiso 1 1 calc R
H18C H 0.9386 0.6602 0.5447 0.108(14) Uiso 1 1 calc R
C19 C 0.6703(4) 0.5146(2) 0.5462(4) 0.0753(13) Uani 1 1 d .
H19A H 0.622(4) 0.4856(17) 0.565(4) 0.070(12) Uiso 1 1 d .
H19B H 0.670(5) 0.529(2) 0.638(6) 0.113(15) Uiso 1 1 d .
H19C H 0.567(4) 0.5170(14) 0.451(4) 0.077(10) Uiso 1 1 d .
C20 C 0.8325(5) 0.39991(18) 0.5802(5) 0.0721(11) Uani 1 1 d .
H20A H 0.734(4) 0.4069(12) 0.601(3) 0.055(7) Uiso 1 1 d .
H20B H 0.828(3) 0.3752(11) 0.502(3) 0.038(6) Uiso 1 1 d .
H20C H 0.908(4) 0.3879(14) 0.653(4) 0.077(11) Uiso 1 1 d .
C21 C 1.0965(4) 0.41212(12) 0.4741(3) 0.0498(7) Uani 1 1 d .
H21A H 1.095(3) 0.3792(11) 0.553(3) 0.040(7) Uiso 1 1 d .
C22 C 1.2600(4) 0.42607(15) 0.5017(5) 0.0681(10) Uani 1 1 d .
H22A H 1.265(4) 0.4183(14) 0.611(4) 0.079(10) Uiso 1 1 d .
H22B H 1.327(4) 0.3905(14) 0.505(4) 0.067(10) Uiso 1 1 d .
H22C H 1.262(5) 0.455(2) 0.433(5) 0.106(14) Uiso 1 1 d .
C23 C 1.0129(6) 0.39133(17) 0.3152(4) 0.0798(13) Uani 1 1 d .
H23A H 0.896(4) 0.3910(13) 0.292(3) 0.061(8) Uiso 1 1 d .
H23B H 1.042(4) 0.4257(14) 0.236(4) 0.077(10) Uiso 1 1 d .
H23C H 1.068(6) 0.367(2) 0.310(6) 0.116(17) Uiso 1 1 d .
N1' N 0.4077(2) 0.78880(8) 0.9579(2) 0.0383(5) Uani 1 1 d .
N2' N 0.5088(2) 0.86595(8) 0.9828(2) 0.0348(4) Uani 1 1 d .
Be' Be 0.6729(4) 0.78460(14) 0.8964(3) 0.0407(7) Uani 1 1 d .
C1' C 0.6408(3) 0.78403(11) 0.7042(3) 0.0441(6) Uani 1 1 d .
C2' C 0.7508(4) 0.76919(13) 0.6495(3) 0.0487(7) Uani 1 1 d .
H2'A H 0.837(4) 0.7581(13) 0.708(4) 0.062(10) Uiso 1 1 d .
C3' C 0.7272(5) 0.76968(14) 0.4968(4) 0.0630(9) Uani 1 1 d .
H3'A H 0.807(4) 0.7593(15) 0.463(4) 0.069(10) Uiso 1 1 d .
C4' C 0.5865(5) 0.78527(14) 0.3920(3) 0.0688(10) Uani 1 1 d .
H4'A H 0.581(3) 0.7885(12) 0.284(3) 0.056(8) Uiso 1 1 d .
C5' C 0.4706(5) 0.79912(15) 0.4403(3) 0.0672(10) Uani 1 1 d .
H5'A H 0.380(5) 0.8084(16) 0.373(4) 0.075(11) Uiso 1 1 d .
C6' C 0.4995(4) 0.79848(13) 0.5938(3) 0.0548(8) Uani 1 1 d .
H6'A H 0.408(4) 0.8136(13) 0.631(3) 0.061(8) Uiso 1 1 d .
C7' C 0.8254(3) 0.75296(11) 1.0400(3) 0.0446(6) Uani 1 1 d .
C8' C 0.8976(4) 0.70745(12) 1.0127(4) 0.0578(8) Uani 1 1 d .
H8'A H 0.860(4) 0.6942(15) 0.885(5) 0.091(11) Uiso 1 1 d .
C9' C 1.0179(5) 0.68140(18) 1.1237(6) 0.0812(12) Uani 1 1 d .
H9'A H 1.062(4) 0.6489(15) 1.101(4) 0.077(11) Uiso 1 1 d .
C10' C 1.0736(5) 0.7010(2) 1.2712(6) 0.1019(19) Uani 1 1 d .
H10B H 1.158(5) 0.680(2) 1.343(5) 0.113(14) Uiso 1 1 d .
C11' C 1.0058(5) 0.7437(2) 1.3017(5) 0.0859(15) Uani 1 1 d .
H11B H 1.038(5) 0.7534(17) 1.378(5) 0.085(14) Uiso 1 1 d .
C12' C 0.8828(4) 0.77004(15) 1.1906(3) 0.0563(8) Uani 1 1 d .
H12B H 0.827(4) 0.8033(13) 1.219(3) 0.049(8) Uiso 1 1 d .
C13' C 0.5274(3) 0.81549(10) 0.9461(2) 0.0350(5) Uani 1 1 d .
C14' C 0.3149(3) 0.82222(11) 1.0022(2) 0.0390(6) Uani 1 1 d .
C15' C 0.3785(3) 0.87104(10) 1.0181(2) 0.0381(5) Uani 1 1 d .
C16' C 0.3915(3) 0.73094(11) 0.9217(3) 0.0477(6) Uani 1 1 d .
H16B H 0.488(3) 0.7192(9) 0.895(3) 0.041(6) Uiso 1 1 d .
C17' C 0.2407(6) 0.71878(19) 0.7941(5) 0.0794(12) Uani 1 1 d .
H17D H 0.245(5) 0.7391(18) 0.719(5) 0.083(13) Uiso 1 1 d .
H17E H 0.256(4) 0.6844(15) 0.739(4) 0.066(9) Uiso 1 1 d .
H17F H 0.158(6) 0.716(2) 0.823(5) 0.115(16) Uiso 1 1 d .
C18' C 0.4196(6) 0.69802(13) 1.0591(5) 0.0804(12) Uani 1 1 d .
H18E H 0.3521 0.7095 1.1072 0.19(3) Uiso 1 1 calc R
H18D H 0.5253 0.7019 1.1279 0.098(14) Uiso 1 1 calc R
H18F H 0.3992 0.6615 1.0305 0.052(8) Uiso 1 1 calc R
C19' C 0.1740(4) 0.80461(15) 1.0258(4) 0.0562(8) Uani 1 1 d .
H19D H 0.150(3) 0.8358(11) 1.058(2) 0.027(6) Uiso 1 1 d .
H19E H 0.099(4) 0.7822(12) 0.940(3) 0.057(8) Uiso 1 1 d .
H19F H 0.192(3) 0.7731(11) 1.110(3) 0.049(7) Uiso 1 1 d .
C20' C 0.3303(4) 0.92121(14) 1.0676(4) 0.0626(9) Uani 1 1 d .
H20D H 0.4001 0.9490 1.0673 0.25(4) Uiso 1 1 calc R
H20E H 0.3325 0.9169 1.1677 0.33(6) Uiso 1 1 calc R
H20F H 0.2272 0.9301 0.9997 0.21(3) Uiso 1 1 calc R
C21' C 0.5969(4) 0.91181(12) 0.9617(3) 0.0462(6) Uani 1 1 d .
H21B H 0.599(3) 0.9348(12) 1.034(3) 0.045(8) Uiso 1 1 d .
C22' C 0.7625(5) 0.89745(18) 0.9900(6) 0.0770(11) Uani 1 1 d .
H22D H 0.812(3) 0.8771(11) 1.098(3) 0.049(7) Uiso 1 1 d .
H22E H 0.769(4) 0.8724(14) 0.896(4) 0.063(9) Uiso 1 1 d .
H22F H 0.817(4) 0.9271(13) 0.968(3) 0.057(8) Uiso 1 1 d .
C23' C 0.5130(6) 0.93397(18) 0.8039(4) 0.0842(14) Uani 1 1 d .
H23D H 0.395(4) 0.9526(15) 0.826(4) 0.082(11) Uiso 1 1 d .
H23E H 0.560(4) 0.9644(18) 0.781(4) 0.081(11) Uiso 1 1 d .
H23F H 0.488(4) 0.9154(15) 0.713(4) 0.080(11) Uiso 1 1 d .

loop_
_atom_site_aniso_label
_atom_site_aniso_U_11
_atom_site_aniso_U_22
_atom_site_aniso_U_33
_atom_site_aniso_U_23
_atom_site_aniso_U_13
_atom_site_aniso_U_12
N1 0.0329(12) 0.0392(12) 0.0443(10) -0.0058(8) 0.0004(9) 0.0074(9)
N2 0.0315(11) 0.0348(10) 0.0353(8) -0.0015(7) 0.0093(8) 0.0016(9)
Be 0.0389(19) 0.0451(19) 0.0493(16) 0.0051(13) 0.0113(14) -0.0061(16)
C1 0.0296(13) 0.0446(15) 0.0594(14) -0.0081(11) 0.0187(11) -0.0029(12)
C2 0.0463(18) 0.0467(17) 0.083(2) -0.0012(14) 0.0263(15) 0.0037(14)
C3 0.060(2) 0.0444(18) 0.131(3) -0.035(2) 0.047(2) -0.0225(16)
C4 0.048(2) 0.084(2) 0.081(2) -0.0408(19) 0.0184(16) -0.0103(18)
C5 0.0412(17) 0.082(2) 0.0600(16) -0.0277(16) 0.0115(13) -0.0066(15)
C6 0.0422(16) 0.062(2) 0.0489(13) -0.0126(12) 0.0163(12) -0.0097(14)
C7 0.0414(15) 0.0398(14) 0.0524(13) 0.0077(10) 0.0119(11) -0.0056(12)
C8 0.0488(18) 0.0432(15) 0.0633(15) 0.0075(12) 0.0219(14) -0.0012(13)
C9 0.075(2) 0.0521(18) 0.0720(18) 0.0099(14) 0.0445(18) -0.0003(16)
C10 0.098(3) 0.0600(19) 0.0480(15) 0.0108(13) 0.0274(17) 0.000(2)
C11 0.078(3) 0.064(2) 0.0506(16) 0.0060(14) 0.0112(17) -0.0109(19)
C12 0.0516(19) 0.0585(19) 0.0516(14) 0.0081(12) 0.0163(14) -0.0118(15)
C13 0.0290(13) 0.0354(13) 0.0342(10) -0.0009(8) 0.0049(9) -0.0059(10)
C14 0.0322(15) 0.0661(19) 0.0382(11) -0.0117(11) 0.0094(10) 0.0009(13)
C15 0.0325(14) 0.0537(17) 0.0365(11) -0.0027(10) 0.0108(10) -0.0071(13)
C16 0.107(3) 0.0410(18) 0.081(2) -0.0026(15) -0.021(2) 0.030(2)
C17 0.083(4) 0.070(3) 0.087(3) 0.013(2) -0.014(2) 0.019(3)
C18 0.131(4) 0.037(2) 0.101(3) -0.0079(18) -0.005(3) 0.005(2)
C19 0.0343(18) 0.127(4) 0.0645(19) -0.027(2) 0.0188(15) 0.014(2)
C20 0.055(2) 0.077(3) 0.077(2) 0.022(2) 0.0173(19) -0.019(2)
C21 0.0500(18) 0.0357(15) 0.0543(14) -0.0025(11) 0.0101(12) 0.0114(13)
C22 0.047(2) 0.049(2) 0.110(3) -0.0023(18) 0.0322(19) 0.0097(16)
C23 0.084(3) 0.062(2) 0.072(2) -0.0258(17) 0.0065(19) 0.031(2)
N1' 0.0367(12) 0.0320(11) 0.0410(9) 0.0009(8) 0.0094(8) -0.0001(9)
N2' 0.0311(11) 0.0343(11) 0.0368(9) 0.0030(7) 0.0106(8) 0.0030(9)
Be' 0.0341(17) 0.0409(18) 0.0448(14) 0.0017(13) 0.0128(13) 0.0011(15)
C1' 0.0474(16) 0.0382(14) 0.0450(11) -0.0069(10) 0.0160(11) -0.0023(12)
C2' 0.0452(18) 0.0479(16) 0.0521(14) -0.0051(11) 0.0179(13) 0.0004(13)
C3' 0.083(2) 0.0585(19) 0.0599(16) -0.0053(13) 0.0407(17) 0.0071(17)
C4' 0.099(3) 0.0598(19) 0.0441(13) -0.0080(13) 0.0237(16) 0.013(2)
C5' 0.066(2) 0.073(2) 0.0464(14) -0.0099(13) 0.0035(15) 0.0156(19)
C6' 0.0453(17) 0.061(2) 0.0529(14) -0.0062(12) 0.0135(13) 0.0078(14)
C7' 0.0354(14) 0.0460(16) 0.0546(13) 0.0129(11) 0.0196(11) -0.0002(12)
C8' 0.0444(17) 0.0356(14) 0.099(2) 0.0134(15) 0.0337(16) 0.0030(13)
C9' 0.061(2) 0.060(2) 0.134(4) 0.042(2) 0.050(2) 0.0233(18)
C10' 0.054(2) 0.124(4) 0.130(4) 0.090(4) 0.038(3) 0.045(3)
C11' 0.059(2) 0.134(4) 0.0561(19) 0.043(2) 0.0129(17) 0.005(2)
C12' 0.0439(17) 0.073(2) 0.0543(15) 0.0189(13) 0.0212(13) 0.0063(15)
C13' 0.0309(13) 0.0363(13) 0.0334(9) -0.0012(8) 0.0077(9) -0.0030(10)
C14' 0.0294(13) 0.0480(14) 0.0360(10) 0.0038(9) 0.0084(9) -0.0036(12)
C15' 0.0312(13) 0.0425(14) 0.0370(10) -0.0012(9) 0.0091(9) 0.0064(12)
C16' 0.0359(14) 0.0368(14) 0.0672(16) -0.0099(12) 0.0164(12) -0.0041(11)
C17' 0.064(3) 0.074(3) 0.081(2) -0.027(2) 0.008(2) -0.022(2)
C18' 0.107(4) 0.0347(19) 0.093(2) 0.0061(15) 0.031(3) 0.012(2)
C19' 0.0466(19) 0.066(2) 0.0603(16) 0.0058(14) 0.0251(14) 0.0000(15)
C20' 0.057(2) 0.052(2) 0.0783(19) -0.0144(14) 0.0252(17) 0.0103(17)
C21' 0.0442(17) 0.0387(15) 0.0512(13) 0.0011(11) 0.0134(12) -0.0108(13)
C22' 0.061(3) 0.066(3) 0.109(3) 0.000(2) 0.039(2) -0.025(2)
C23' 0.103(4) 0.073(3) 0.0599(19) 0.0239(18) 0.013(2) -0.032(3)

loop_
_atom_type_symbol
_atom_type_description
_atom_type_scat_dispersion_real
_atom_type_scat_dispersion_imag
_atom_type_scat_source
C C 0.0033 0.0016 'International Tables Vol C Tables 4.2.6.8 and 6.1.1.4'
H H 0.0000 0.0000 'International Tables Vol C Tables 4.2.6.8 and 6.1.1.4'
Be Be 0.0005 0.0002 'International Tables Vol C Tables 4.2.6.8 and 6.1.1.4'
N N 0.0061 0.0033 'International Tables Vol C Tables 4.2.6.8 and 6.1.1.4'

loop_
_geom_angle_atom_site_label_1
_geom_angle_atom_site_label_2
_geom_angle_atom_site_label_3
_geom_angle
C13 N1 C14 111.2(2)
C13 N1 C16 120.0(3)
C14 N1 C16 128.7(3)
C13 N2 C15 110.6(2)
C13 N2 C21 125.4(2)
C15 N2 C21 123.1(2)
C7 Be C1 126.6(3)
C7 Be C13 115.9(2)
C1 Be C13 117.4(2)
C2 C1 C6 114.7(3)
C2 C1 Be 123.7(3)
C6 C1 Be 121.6(3)
C1 C2 C3 122.2(4)
C1 C2 H2A 116.9(17)
C3 C2 H2A 120.9(17)
C4 C3 C2 120.7(4)
C4 C3 H3A 119(2)
C2 C3 H3A 121(2)
C3 C4 C5 119.7(3)
C3 C4 H4A 124(2)
C5 C4 H4A 116(2)
C4 C5 C6 118.8(4)
C4 C5 H5A 118.3(13)
C6 C5 H5A 122.6(13)
C5 C6 C1 123.8(3)
C5 C6 H6A 117(3)
C1 C6 H6A 118(3)
C8 C7 C12 114.5(3)
C8 C7 Be 123.2(2)
C12 C7 Be 122.3(2)
C9 C8 C7 122.5(3)
C9 C8 H8A 117.1(14)
C7 C8 H8A 120.4(14)
C8 C9 C10 120.3(3)
C8 C9 H9A 124(2)
C10 C9 H9A 116(2)
C11 C10 C9 120.0(3)
C11 C10 H10A 122(3)
C9 C10 H10A 118(3)
C10 C11 C12 119.7(4)
C10 C11 H11A 117(2)
C12 C11 H11A 123(2)
C11 C12 C7 123.0(3)
C11 C12 H12A 120.1(19)
C7 C12 H12A 116.7(19)
N2 C13 N1 105.6(2)
N2 C13 Be 131.0(2)
N1 C13 Be 123.4(2)
C15 C14 N1 105.9(2)
C15 C14 C19 128.6(3)
N1 C14 C19 125.5(3)
C14 C15 N2 106.7(2)
C14 C15 C20 129.3(3)
N2 C15 C20 124.0(3)
C18 C16 C17 119.2(4)
C18 C16 N1 114.7(3)
C17 C16 N1 113.3(4)
C18 C16 H16A 102.1
C17 C16 H16A 102.1
N1 C16 H16A 102.1
C16 C17 H17A 109(2)
C16 C17 H17B 107(3)
H17A C17 H17B 113(4)
C16 C17 H17C 110(3)
H17A C17 H17C 132(4)
H17B C17 H17C 80(4)
C16 C18 H18A 109.5
C16 C18 H18B 109.4
H18A C18 H18B 109.5
C16 C18 H18C 109.5
H18A C18 H18C 109.5
H18B C18 H18C 109.5
C14 C19 H19A 111(2)
C14 C19 H19B 125(3)
H19A C19 H19B 86(4)
C14 C19 H19C 117.2(19)
H19A C19 H19C 82(3)
H19B C19 H19C 117(3)
C15 C20 H20A 107.3(17)
C15 C20 H20B 105.4(15)
H20A C20 H20B 119(2)
C15 C20 H20C 108(3)
H20A C20 H20C 116(3)
H20B C20 H20C 101(3)
N2 C21 C22 112.8(3)
N2 C21 C23 109.1(3)
C22 C21 C23 110.9(3)
N2 C21 H21A 108.1(14)
C22 C21 H21A 109.4(14)
C23 C21 H21A 106.4(14)
C21 C22 H22A 77(2)
C21 C22 H22B 110.4(18)
H22A C22 H22B 91(3)
C21 C22 H22C 110(3)
H22A C22 H22C 143(3)
H22B C22 H22C 118(3)
C21 C23 H23A 108.5(17)
C21 C23 H23B 103.0(16)
H23A C23 H23B 110(2)
C21 C23 H23C 103(4)
H23A C23 H23C 129(4)
H23B C23 H23C 101(4)
C13' N1' C14' 111.1(2)
C13' N1' C16' 118.7(2)
C14' N1' C16' 130.2(2)
C13' N2' C15' 111.4(2)
C13' N2' C21' 124.6(2)
C15' N2' C21' 123.2(2)
C7' Be' C1' 125.7(2)
C7' Be' C13' 117.6(2)
C1' Be' C13' 116.5(2)
C2' C1' C6' 114.4(2)
C2' C1' Be' 123.8(3)
C6' C1' Be' 121.9(2)
C1' C2' C3' 124.1(3)
C1' C2' H2'A 120(2)
C3' C2' H2'A 116(2)
C4' C3' C2' 119.5(3)
C4' C3' H3'A 119(2)
C2' C3' H3'A 122(2)
C3' C4' C5' 118.9(3)
C3' C4' H4'A 115.2(17)
C5' C4' H4'A 125.7(17)
C4' C5' C6' 119.8(3)
C4' C5' H5'A 119(2)
C6' C5' H5'A 122(3)
C1' C6' C5' 123.4(3)
C1' C6' H6'A 118.0(16)
C5' C6' H6'A 118.4(16)
C12' C7' C8' 115.0(3)
C12' C7' Be' 122.9(3)
C8' C7' Be' 122.0(3)
C9' C8' C7' 123.4(4)
C9' C8' H8'A 119.3(18)
C7' C8' H8'A 116.9(18)
C8' C9' C10' 119.2(4)
C8' C9' H9'A 121(2)
C10' C9' H9'A 120(2)
C11' C10' C9' 118.9(4)
C11' C10' H10B 128(3)
C9' C10' H10B 113(3)
C10' C11' C12' 122.4(5)
C10' C11' H11B 117(4)
C12' C11' H11B 121(4)
C11' C12' C7' 121.0(4)
C11' C12' H12B 120.8(15)
C7' C12' H12B 118.2(15)
N1' C13' N2' 104.7(2)
N1' C13' Be' 123.2(2)
N2' C13' Be' 132.1(2)
C15' C14' N1' 106.8(2)
C15' C14' C19' 129.2(3)
N1' C14' C19' 124.0(3)
C14' C15' N2' 106.1(2)
C14' C15' C20' 129.8(3)
N2' C15' C20' 124.1(3)
C18' C16' N1' 111.7(2)
C18' C16' C17' 113.3(3)
N1' C16' C17' 111.6(3)
C18' C16' H16B 100.5(13)
N1' C16' H16B 107.9(13)
C17' C16' H16B 111.1(13)
C16' C17' H17D 103(3)
C16' C17' H17E 108.1(19)
H17D C17' H17E 91(3)
C16' C17' H17F 114(3)
H17D C17' H17F 126(4)
H17E C17' H17F 113(4)
C16' C18' H18E 109.5
C16' C18' H18D 109.5
H18E C18' H18D 109.5
C16' C18' H18F 109.5
H18E C18' H18F 109.5
H18D C18' H18F 109.5
C14' C19' H19D 98.5(15)
C14' C19' H19E 114.6(17)
H19D C19' H19E 125(2)
C14' C19' H19F 115.9(14)
H19D C19' H19F 111(2)
H19E C19' H19F 93(2)
C15' C20' H20D 109.5
C15' C20' H20E 109.5
H20D C20' H20E 109.5
C15' C20' H20F 109.5
H20D C20' H20F 109.5
H20E C20' H20F 109.5
N2' C21' C22' 112.0(3)
N2' C21' C23' 108.9(3)
C22' C21' C23' 111.5(3)
N2' C21' H21B 104(2)
C22' C21' H21B 107(2)
C23' C21' H21B 112.6(19)
C21' C22' H22D 108.2(15)
C21' C22' H22E 111.3(17)
H22D C22' H22E 112(2)
C21' C22' H22F 111(2)
H22D C22' H22F 120(2)
H22E C22' H22F 94(3)
C21' C23' H23D 96.8(16)
C21' C23' H23E 115(2)
H23D C23' H23E 104(3)
C21' C23' H23F 126(2)
H23D C23' H23F 114(3)
H23E C23' H23F 99(3)

loop_
_geom_bond_atom_site_label_1
_geom_bond_atom_site_label_2
_geom_bond_distance
N1 C13 1.342(3)
N1 C14 1.382(4)
N1 C16 1.490(4)
N2 C13 1.340(3)
N2 C15 1.386(4)
N2 C21 1.478(4)
Be C7 1.745(4)
Be C1 1.757(4)
Be C13 1.807(4)
C1 C2 1.373(4)
C1 C6 1.404(4)
C2 C3 1.413(5)
C2 H2A 0.88(2)
C3 C4 1.362(6)
C3 H3A 0.98(4)
C4 C5 1.362(6)
C4 H4A 0.90(3)
C5 C6 1.399(4)
C5 H5A 1.11(2)
C6 H6A 0.83(4)
C7 C8 1.414(4)
C7 C12 1.419(4)
C8 C9 1.377(4)
C8 H8A 1.00(3)
C9 C10 1.384(6)
C9 H9A 0.98(4)
C10 C11 1.366(6)
C10 H10A 0.85(4)
C11 C12 1.383(4)
C11 H11A 1.01(5)
C12 H12A 0.87(3)
C14 C15 1.360(4)
C14 C19 1.492(4)
C15 C20 1.482(5)
C16 C18 1.433(6)
C16 C17 1.480(5)
C16 H16A 0.9800
C17 H17A 1.07(5)
C17 H17B 1.19(6)
C17 H17C 0.87(5)
C18 H18A 0.9600
C18 H18B 0.9600
C18 H18C 0.9600
C19 H19A 0.92(4)
C19 H19B 0.95(5)
C19 H19C 1.05(4)
C20 H20A 1.03(3)
C20 H20B 0.96(3)
C20 H20C 0.84(4)
C21 C22 1.491(5)
C21 C23 1.515(4)
C21 H21A 1.13(3)
C22 H22A 1.05(4)
C22 H22B 1.09(4)
C22 H22C 0.99(5)
C23 H23A 1.03(3)
C23 H23B 1.25(4)
C23 H23C 0.81(6)
N1' C13' 1.350(3)
N1' C14' 1.391(3)
N1' C16' 1.498(4)
N2' C13' 1.353(3)
N2' C15' 1.393(3)
N2' C21' 1.481(3)
Be' C7' 1.749(4)
Be' C1' 1.752(4)
Be' C13' 1.787(4)
C1' C2' 1.377(4)
C1' C6' 1.387(4)
C2' C3' 1.396(4)
C2' H2'A 0.84(4)
C3' C4' 1.371(5)
C3' H3'A 0.96(4)
C4' C5' 1.380(5)
C4' H4'A 1.02(3)
C5' C6' 1.393(4)
C5' H5'A 0.88(4)
C6' H6'A 1.11(3)
C7' C12' 1.402(4)
C7' C8' 1.409(4)
C8' C9' 1.383(5)
C8' H8'A 1.19(4)
C9' C10' 1.398(8)
C9' H9'A 0.98(4)
C10' C11' 1.341(8)
C10' H10B 0.98(5)
C11' C12' 1.400(5)
C11' H11B 0.72(4)
C12' H12B 1.08(3)
C14' C15' 1.353(4)
C14' C19' 1.490(4)
C15' C20' 1.484(4)
C16' C18' 1.496(5)
C16' C17' 1.501(5)
C16' H16B 1.07(3)
C17' H17D 0.90(4)
C17' H17E 1.06(4)
C17' H17F 0.92(5)
C18' H18E 0.9600
C18' H18D 0.9600
C18' H18F 0.9600
C19' H19D 0.91(3)
C19' H19E 1.02(3)
C19' H19F 1.10(3)
C20' H20D 0.9600
C20' H20E 0.9600
C20' H20F 0.9600
C21' C22' 1.512(5)
C21' C23' 1.520(4)
C21' H21B 0.90(3)
C22' H22D 1.09(3)
C22' H22E 1.13(3)
C22' H22F 0.97(3)
C23' H23D 1.29(4)
C23' H23E 0.95(5)
C23' H23F 0.94(4)
